data_7051701
loop_
_publ_author_name
'Oms, Olivier'
'Norel, Lucie'
'Chamoreau, Lise-Marie'
'Rousseli\`ere, H\'el\`ene'
'Train, Cyrille'

_publ_section_title
;
 Conformation and crystal packing sensitivity to substitution of
 thioxo- and oxo-tetrazane derivatives
;
_journal_issue 8
_journal_name_full 'New Journal of Chemistry'
_journal_page_first 1663
_journal_paper_doi 10.1039/b902225b
_journal_volume 33
_journal_year 2009
_chemical_formula_moiety 'C13 H15 N5 O1'
_chemical_formula_sum 'C13 H15 N5 O'
_chemical_formula_weight 257.30
_chemical_name_systematic
;
?
;
_space_group_IT_number 14
_symmetry_cell_setting monoclinic
_symmetry_Int_Tables_number 14
_symmetry_space_group_name_Hall '-P 2ybc'
_symmetry_space_group_name_H-M 'P 1 21/c 1'
_atom_sites_solution_hydrogens geom
_atom_sites_solution_primary direct
_atom_sites_solution_secondary difmap
_audit_creation_method SHELXL-97
_cell_angle_alpha 90.00
_cell_angle_beta 107.222(10)
_cell_angle_gamma 90.00
_cell_formula_units_Z 4
_cell_length_a 7.8076(7)
_cell_length_b 15.593(2)
_cell_length_c 10.9987(14)
_cell_measurement_reflns_used 131
_cell_measurement_temperature 200(2)
_cell_measurement_theta_max 21
_cell_measurement_theta_min 3
_cell_volume 1279.0(3)
_computing_cell_refinement 'Dirax/lsq (Duisenberg & Schreurs, 1989-2000)'
_computing_data_collection 'Collect (Nonius BV, 1997-2000)'
_computing_data_reduction 'EvalCCD (Duisenberg & Schreurs 1990-2000)'
_computing_molecular_graphics 'DIAMOND (Brandenburg, 1999)'
_computing_publication_material 'SHELXL-97 (Sheldrick, 1997)'
_computing_structure_refinement 'SHELXL-97 (Sheldrick, 1997)'
_computing_structure_solution 'SIR-92 (Giacovazzo, 1993)'
_diffrn_ambient_temperature 200(2)
_diffrn_detector_area_resol_mean 9
_diffrn_measured_fraction_theta_full 0.994
_diffrn_measured_fraction_theta_max 0.994
_diffrn_measurement_device_type KappaCCD
_diffrn_measurement_method 'CCD rotation images, thick slices'
_diffrn_radiation_monochromator graphite
_diffrn_radiation_source 'fine-focus sealed tube'
_diffrn_radiation_type MoK\a
_diffrn_radiation_wavelength 0.71073
_diffrn_reflns_av_R_equivalents 0.0573
_diffrn_reflns_av_sigmaI/netI 0.0704
_diffrn_reflns_limit_h_max 10
_diffrn_reflns_limit_h_min -10
_diffrn_reflns_limit_k_max 16
_diffrn_reflns_limit_k_min -21
_diffrn_reflns_limit_l_max 15
_diffrn_reflns_limit_l_min -15
_diffrn_reflns_number 15171
_diffrn_reflns_theta_full 30.00
_diffrn_reflns_theta_max 30.00
_diffrn_reflns_theta_min 3.03
_diffrn_standards_decay_% 0
_diffrn_standards_number 0
_exptl_absorpt_coefficient_mu 0.090
_exptl_absorpt_correction_T_max 0.987
_exptl_absorpt_correction_T_min 0.702
_exptl_absorpt_correction_type multi-scan
_exptl_absorpt_process_details
;
R.H. Blessing, Acta Cryst. (1995), A51, 33-38
;
_exptl_crystal_colour 'pale orange'
_exptl_crystal_density_diffrn 1.336
_exptl_crystal_density_meas ?
_exptl_crystal_density_method .
_exptl_crystal_description prism
_exptl_crystal_F_000 544
_exptl_crystal_size_max 0.3
_exptl_crystal_size_mid 0.2
_exptl_crystal_size_min 0.15
_refine_diff_density_max 0.252
_refine_diff_density_min -0.199
_refine_diff_density_rms 0.047
_refine_ls_extinction_coef 0.011(3)
_refine_ls_extinction_expression Fc^*^=kFc[1+0.001xFc^2^\l^3^/sin(2\q)]^-1/4^
_refine_ls_extinction_method SHELXL
_refine_ls_goodness_of_fit_ref 1.030
_refine_ls_hydrogen_treatment constr
_refine_ls_matrix_type full
_refine_ls_number_parameters 175
_refine_ls_number_reflns 3699
_refine_ls_number_restraints 0
_refine_ls_restrained_S_all 1.030
_refine_ls_R_factor_all 0.1066
_refine_ls_R_factor_gt 0.0511
_refine_ls_shift/su_max 0.000
_refine_ls_shift/su_mean 0.000
_refine_ls_structure_factor_coef Fsqd
_refine_ls_weighting_details 'calc w=1/[\s^2^(Fo^2^)+(0.0714P)^2^+0.0000P] where P=(Fo^2^+2Fc^2^)/3'
_refine_ls_weighting_scheme calc
_refine_ls_wR_factor_gt 0.1234
_refine_ls_wR_factor_ref 0.1404
_reflns_number_gt 2154
_reflns_number_total 3699
_reflns_threshold_expression >2sigma(I)
_cod_data_source_file b902225b.txt
_cod_data_source_block o69
_cod_original_sg_symbol_H-M 'P 21/c'
_cod_database_code 7051701

loop_
_symmetry_equiv_pos_as_xyz
'x, y, z'
'-x, y+1/2, -z+1/2'
'-x, -y, -z'
'x, -y-1/2, z-1/2'

loop_
_atom_site_label
_atom_site_type_symbol
_atom_site_fract_x
_atom_site_fract_y
_atom_site_fract_z
_atom_site_U_iso_or_equiv
_atom_site_adp_type
_atom_site_occupancy
_atom_site_symmetry_multiplicity
_atom_site_calc_flag
_atom_site_refinement_flags
_atom_site_disorder_assembly
_atom_site_disorder_group
O1 O 0.20329(15) 0.02699(7) 0.31379(9) 0.0391(3) Uani 1 1 d . . .
N1 N 0.25479(17) 0.14467(8) 0.60508(11) 0.0303(3) Uani 1 1 d . . .
H1 H 0.3689 0.1705 0.6415 0.036 Uiso 1 1 d R . .
N2 N 0.23393(17) 0.12411(8) 0.47340(11) 0.0318(3) Uani 1 1 d . . .
N3 N 0.30748(18) -0.02092(8) 0.51822(11) 0.0341(3) Uani 1 1 d . . .
N4 N 0.35408(17) -0.00415(8) 0.65238(11) 0.0307(3) Uani 1 1 d . . .
H41 H 0.4790 0.0156 0.6813 0.037 Uiso 1 1 d R . .
N5 N 0.58422(15) 0.13586(8) 0.82332(11) 0.0301(3) Uani 1 1 d . . .
C1 C 0.24565(18) 0.04260(10) 0.42991(14) 0.0277(3) Uani 1 1 d . . .
C2 C 0.24242(19) 0.06580(9) 0.67562(13) 0.0270(3) Uani 1 1 d . . .
H2 H 0.1161 0.0469 0.6407 0.032 Uiso 1 1 d R . .
C3 C 0.28982(18) 0.08296(9) 0.81791(13) 0.0254(3) Uani 1 1 d . . .
C4 C 0.16887(19) 0.06180(10) 0.88290(14) 0.0290(3) Uani 1 1 d . . .
H4 H 0.0572 0.0400 0.8379 0.035 Uiso 1 1 calc R . .
C5 C 0.2110(2) 0.07248(10) 1.01636(14) 0.0320(4) Uani 1 1 d . . .
H5 H 0.1268 0.0581 1.0575 0.038 Uiso 1 1 calc R . .
C6 C 0.3748(2) 0.10385(10) 1.08531(14) 0.0318(4) Uani 1 1 d . . .
H6 H 0.4010 0.1108 1.1729 0.038 Uiso 1 1 calc R . .
C7 C 0.50529(19) 0.12592(9) 1.02350(13) 0.0278(3) Uani 1 1 d . . .
C8 C 0.46254(18) 0.11585(9) 0.88866(13) 0.0246(3) Uani 1 1 d . . .
C9 C 0.7446(2) 0.16350(10) 0.89152(15) 0.0343(4) Uani 1 1 d . . .
H9 H 0.8271 0.1763 0.8481 0.041 Uiso 1 1 calc R . .
C10 C 0.7996(2) 0.17491(10) 1.02442(16) 0.0368(4) Uani 1 1 d . . .
H10 H 0.9143 0.1945 1.0666 0.044 Uiso 1 1 calc R . .
C11 C 0.6796(2) 0.15634(10) 1.09014(14) 0.0345(4) Uani 1 1 d . . .
H11 H 0.7122 0.1636 1.1780 0.041 Uiso 1 1 calc R . .
C12 C 0.2867(2) -0.11089(11) 0.48340(16) 0.0386(4) Uani 1 1 d . . .
H12A H 0.1820 -0.1333 0.5011 0.058 Uiso 1 1 calc R . .
H12B H 0.3905 -0.1421 0.5318 0.058 Uiso 1 1 calc R . .
H12C H 0.2738 -0.1169 0.3943 0.058 Uiso 1 1 calc R . .
C13 C 0.1580(2) 0.19233(11) 0.38391(15) 0.0415(4) Uani 1 1 d . . .
H13A H 0.2022 0.1877 0.3115 0.062 Uiso 1 1 calc R . .
H13B H 0.1920 0.2469 0.4244 0.062 Uiso 1 1 calc R . .
H13C H 0.0297 0.1875 0.3567 0.062 Uiso 1 1 calc R . .

loop_
_atom_site_aniso_label
_atom_site_aniso_U_11
_atom_site_aniso_U_22
_atom_site_aniso_U_33
_atom_site_aniso_U_23
_atom_site_aniso_U_13
_atom_site_aniso_U_12
O1 0.0471(7) 0.0459(7) 0.0234(6) -0.0053(5) 0.0094(5) -0.0063(5)
N1 0.0402(7) 0.0263(7) 0.0231(7) -0.0009(5) 0.0073(5) -0.0006(6)
N2 0.0428(8) 0.0295(7) 0.0215(7) 0.0017(5) 0.0070(5) 0.0031(6)
N3 0.0510(8) 0.0268(7) 0.0237(7) -0.0041(5) 0.0096(6) 0.0002(6)
N4 0.0372(7) 0.0293(8) 0.0242(7) -0.0034(5) 0.0071(5) 0.0029(5)
N5 0.0291(7) 0.0308(7) 0.0313(7) -0.0017(5) 0.0104(5) -0.0015(5)
C1 0.0258(7) 0.0321(9) 0.0259(8) -0.0028(6) 0.0088(6) -0.0051(6)
C2 0.0279(7) 0.0271(8) 0.0253(8) 0.0007(6) 0.0067(6) 0.0000(6)
C3 0.0293(8) 0.0227(8) 0.0241(8) -0.0011(6) 0.0079(6) 0.0023(6)
C4 0.0289(8) 0.0275(8) 0.0307(8) 0.0002(6) 0.0089(6) -0.0007(6)
C5 0.0362(8) 0.0327(9) 0.0317(9) 0.0055(7) 0.0173(7) 0.0043(7)
C6 0.0426(9) 0.0314(9) 0.0214(8) 0.0016(6) 0.0097(6) 0.0081(7)
C7 0.0325(8) 0.0241(8) 0.0252(8) 0.0009(6) 0.0059(6) 0.0046(6)
C8 0.0285(7) 0.0204(7) 0.0251(8) 0.0007(6) 0.0078(6) 0.0045(6)
C9 0.0294(8) 0.0339(9) 0.0406(10) -0.0001(7) 0.0117(7) -0.0018(7)
C10 0.0285(8) 0.0318(9) 0.0435(10) -0.0029(7) 0.0004(7) -0.0013(7)
C11 0.0393(9) 0.0320(9) 0.0269(8) -0.0026(7) 0.0015(6) 0.0044(7)
C12 0.0470(10) 0.0305(9) 0.0393(10) -0.0057(7) 0.0144(7) -0.0010(7)
C13 0.0544(11) 0.0367(10) 0.0305(9) 0.0081(7) 0.0080(7) 0.0046(8)

loop_
_atom_type_symbol
_atom_type_description
_atom_type_scat_dispersion_real
_atom_type_scat_dispersion_imag
_atom_type_scat_source
C C 0.0033 0.0016 'International Tables Vol C Tables 4.2.6.8 and 6.1.1.4'
H H 0.0000 0.0000 'International Tables Vol C Tables 4.2.6.8 and 6.1.1.4'
N N 0.0061 0.0033 'International Tables Vol C Tables 4.2.6.8 and 6.1.1.4'
O O 0.0106 0.0060 'International Tables Vol C Tables 4.2.6.8 and 6.1.1.4'

loop_
_geom_angle_atom_site_label_1
_geom_angle_atom_site_label_2
_geom_angle_atom_site_label_3
_geom_angle
_geom_angle_site_symmetry_1
_geom_angle_site_symmetry_3
_geom_angle_publ_flag
N2 N1 C2 109.72(11) . . ?
N2 N1 H1 109.3 . . ?
C2 N1 H1 109.3 . . ?
C1 N2 N1 123.79(12) . . ?
C1 N2 C13 119.94(12) . . ?
N1 N2 C13 114.80(12) . . ?
C1 N3 N4 121.70(12) . . ?
C1 N3 C12 121.55(13) . . ?
N4 N3 C12 114.97(12) . . ?
N3 N4 C2 109.40(10) . . ?
N3 N4 H41 108.4 . . ?
C2 N4 H41 107.2 . . ?
C9 N5 C8 117.20(13) . . ?
O1 C1 N2 120.96(13) . . ?
O1 C1 N3 121.09(14) . . ?
N2 C1 N3 117.95(13) . . ?
N4 C2 N1 113.24(12) . . ?
N4 C2 C3 109.52(11) . . ?
N1 C2 C3 111.18(12) . . ?
N4 C2 H2 106.6 . . ?
N1 C2 H2 104.9 . . ?
C3 C2 H2 111.2 . . ?
C4 C3 C8 118.70(13) . . ?
C4 C3 C2 119.64(12) . . ?
C8 C3 C2 121.54(12) . . ?
C3 C4 C5 121.56(13) . . ?
C3 C4 H4 119.2 . . ?
C5 C4 H4 119.2 . . ?
C6 C5 C4 120.56(14) . . ?
C6 C5 H5 119.7 . . ?
C4 C5 H5 119.7 . . ?
C5 C6 C7 120.31(13) . . ?
C5 C6 H6 119.8 . . ?
C7 C6 H6 119.8 . . ?
C11 C7 C6 123.03(13) . . ?
C11 C7 C8 117.72(13) . . ?
C6 C7 C8 119.24(13) . . ?
N5 C8 C7 121.87(12) . . ?
N5 C8 C3 118.49(12) . . ?
C7 C8 C3 119.64(13) . . ?
N5 C9 C10 125.09(14) . . ?
N5 C9 H9 117.5 . . ?
C10 C9 H9 117.5 . . ?
C11 C10 C9 118.32(14) . . ?
C11 C10 H10 120.8 . . ?
C9 C10 H10 120.8 . . ?
C10 C11 C7 119.79(14) . . ?
C10 C11 H11 120.1 . . ?
C7 C11 H11 120.1 . . ?
N3 C12 H12A 109.5 . . ?
N3 C12 H12B 109.5 . . ?
H12A C12 H12B 109.5 . . ?
N3 C12 H12C 109.5 . . ?
H12A C12 H12C 109.5 . . ?
H12B C12 H12C 109.5 . . ?
N2 C13 H13A 109.5 . . ?
N2 C13 H13B 109.5 . . ?
H13A C13 H13B 109.5 . . ?
N2 C13 H13C 109.5 . . ?
H13A C13 H13C 109.5 . . ?
H13B C13 H13C 109.5 . . ?

loop_
_geom_bond_atom_site_label_1
_geom_bond_atom_site_label_2
_geom_bond_distance
_geom_bond_site_symmetry_2
_geom_bond_publ_flag
O1 C1 1.2449(16) . ?
N1 N2 1.4447(17) . ?
N1 C2 1.4724(19) . ?
N1 H1 0.9513 . ?
N2 C1 1.3707(19) . ?
N2 C13 1.4513(19) . ?
N3 C1 1.3710(19) . ?
N3 N4 1.4354(16) . ?
N3 C12 1.451(2) . ?
N4 C2 1.4653(19) . ?
N4 H41 0.9813 . ?
N5 C9 1.3268(19) . ?
N5 C8 1.3859(18) . ?
C2 C3 1.5215(19) . ?
C2 H2 0.9913 . ?
C3 C4 1.382(2) . ?
C3 C8 1.437(2) . ?
C4 C5 1.416(2) . ?
C4 H4 0.9300 . ?
C5 C6 1.370(2) . ?
C5 H5 0.9300 . ?
C6 C7 1.424(2) . ?
C6 H6 0.9300 . ?
C7 C11 1.423(2) . ?
C7 C8 1.4291(19) . ?
C9 C10 1.407(2) . ?
C9 H9 0.9300 . ?
C10 C11 1.373(2) . ?
C10 H10 0.9300 . ?
C11 H11 0.9300 . ?
C12 H12A 0.9600 . ?
C12 H12B 0.9600 . ?
C12 H12C 0.9600 . ?
C13 H13A 0.9600 . ?
C13 H13B 0.9600 . ?
C13 H13C 0.9600 . ?

loop_
_cod_related_entry_id
_cod_related_entry_database
_cod_related_entry_code
1 ChemSpider 30652901
